data_7018821
loop_
_publ_author_name
'Zelga, Karolina'
'Leszczy\'nski, Micha\/l'
'Justyniak, Iwona'
'Kornowicz, Arkadiusz'
'Cabaj, Maciej'
'Wheatley, Andrew E. H.'
'Lewi\'nski, Janusz'

_publ_section_title
;
 Synthesis, structure and unique reactivity of the ethylzinc derivative of
 a bicyclic guanidine
;
_journal_issue 19
_journal_name_full 'Dalton Transactions'
_journal_page_first 5934
_journal_paper_doi 10.1039/c2dt11959e
_journal_volume 41
_journal_year 2012
_chemical_formula_sum 'C27 H51 N9 Zn3'
_chemical_formula_weight 697.94
_chemical_name_systematic
;
?
;
_space_group_IT_number 15
_symmetry_cell_setting monoclinic
_symmetry_space_group_name_Hall '-C 2yc'
_symmetry_space_group_name_H-M 'C 1 2/c 1'
_atom_sites_solution_hydrogens geom
_atom_sites_solution_primary direct
_atom_sites_solution_secondary difmap
_audit_creation_method SHELXL-97
_cell_angle_alpha 90.00
_cell_angle_beta 107.167(4)
_cell_angle_gamma 90.00
_cell_formula_units_Z 8
_cell_length_a 38.0471(5)
_cell_length_b 10.2929(8)
_cell_length_c 18.4412(2)
_cell_measurement_reflns_used 5665
_cell_measurement_temperature 100(2)
_cell_measurement_theta_max 25.028
_cell_measurement_theta_min 0.998
_cell_volume 6900.1(6)
_computing_cell_refinement 'Denzo & Scalepak (Otwinowski, Minor, 1997)'
_computing_data_collection 'Collect (Nonius B.V. 1998)'
_computing_data_reduction 'Denzo & Scalepak (Otwinowski, Minor, 1997)'
_computing_molecular_graphics
;
DIAMOND v2.1 (Brandenburg, 1999)
Ortep-3 for Windows, L.J.Farrugia (1997) J.Appl.Cryst. 30, 565,
ORTEP III (Burnett, Johnson, 1996)
;
_computing_publication_material
;
SHELXL-97 (Sheldrick, 1997),
;
_computing_structure_refinement 'SHELXL-97 (Sheldrick, 1997)'
_computing_structure_solution 'SHELXS-97 (Sheldrick, 1990)'
_diffrn_ambient_temperature 100(2)
_diffrn_measured_fraction_theta_full 0.994
_diffrn_measured_fraction_theta_max 0.994
_diffrn_measurement_details
;
333 frames, \w rotation 0.8\% per frame (142s per frame)
56 frames, \w rotation 0.8\% per frame (142s per frame)
116 frames, \w rotation 0.8\% per frame (142s per frame)
;
_diffrn_measurement_device '\k-geometry diffractometr'
_diffrn_measurement_device_type 'Nonius Kappa-CCD'
_diffrn_measurement_method 'area detector \w scans'
_diffrn_radiation_monochromator graphite
_diffrn_radiation_source 'fine-focus sealed tube'
_diffrn_radiation_type MoK\a
_diffrn_radiation_wavelength 0.71073
_diffrn_reflns_av_R_equivalents 0.0306
_diffrn_reflns_av_sigmaI/netI 0.0369
_diffrn_reflns_limit_h_max 40
_diffrn_reflns_limit_h_min -39
_diffrn_reflns_limit_k_max 10
_diffrn_reflns_limit_k_min -10
_diffrn_reflns_limit_l_max 19
_diffrn_reflns_limit_l_min -19
_diffrn_reflns_number 7810
_diffrn_reflns_theta_full 21.97
_diffrn_reflns_theta_max 21.97
_diffrn_reflns_theta_min 2.06
_exptl_absorpt_coefficient_mu 2.098
_exptl_absorpt_correction_type multi-scan
_exptl_absorpt_process_details 'Scalepak (Otwinowski, Minor, 1997)'
_exptl_crystal_colour colorless
_exptl_crystal_density_diffrn 1.344
_exptl_crystal_density_method 'not measured'
_exptl_crystal_description rectangular
_exptl_crystal_F_000 2928
_exptl_crystal_size_max 0.47
_exptl_crystal_size_mid 0.32
_exptl_crystal_size_min 0.25
_refine_diff_density_max 0.891
_refine_diff_density_min -0.745
_refine_diff_density_rms 0.096
_refine_ls_extinction_method none
_refine_ls_goodness_of_fit_ref 1.112
_refine_ls_hydrogen_treatment constr
_refine_ls_matrix_type full
_refine_ls_number_parameters 370
_refine_ls_number_reflns 4189
_refine_ls_number_restraints 17
_refine_ls_restrained_S_all 1.114
_refine_ls_R_factor_all 0.0635
_refine_ls_R_factor_gt 0.0527
_refine_ls_shift/su_max 0.002
_refine_ls_shift/su_mean 0.000
_refine_ls_structure_factor_coef Fsqd
_refine_ls_weighting_details 'calc w=1/[\s^2^(Fo^2^)+(0.0252P)^2^+120.5671P] where P=(Fo^2^+2Fc^2^)/3'
_refine_ls_weighting_scheme calc
_refine_ls_wR_factor_gt 0.1241
_refine_ls_wR_factor_ref 0.1287
_reflns_number_gt 3522
_reflns_number_total 4189
_reflns_threshold_expression I>2\s(I)
_cod_data_source_file c2dt11959e.txt
_cod_data_source_block shelxl_1_3
_cod_depositor_comments
;
The following automatic conversions were performed:

'_symmetry_cell_setting' value 'Monoclinic' changed to 'monoclinic'
according to /home/saulius/struct/CIF-dictionaries/cif_core.dic
dictionary named 'cif_core.dic' version 2.4.1 from 2010-06-29.

Automatic conversion script
Id: cif_fix_values 1715 2011-07-08 13:25:40Z adriana 
;
_cod_original_sg_symbol_H-M 'C 2/c'
_cod_database_code 7018821

loop_
_symmetry_equiv_pos_as_xyz
'x, y, z'
'-x, y, -z+1/2'
'x+1/2, y+1/2, z'
'-x+1/2, y+1/2, -z+1/2'
'-x, -y, -z'
'x, -y, z-1/2'
'-x+1/2, -y+1/2, -z'
'x+1/2, -y+1/2, z-1/2'

loop_
_atom_site_label
_atom_site_type_symbol
_atom_site_fract_x
_atom_site_fract_y
_atom_site_fract_z
_atom_site_U_iso_or_equiv
_atom_site_adp_type
_atom_site_occupancy
_atom_site_symmetry_multiplicity
_atom_site_calc_flag
_atom_site_refinement_flags
_atom_site_disorder_assembly
_atom_site_disorder_group
C1 C 0.1037(2) 0.4807(8) -0.0300(5) 0.050(2) Uani 1 1 d . E .
H1A H 0.0794 0.4387 -0.0382 0.059 Uiso 1 1 calc R . .
H1B H 0.1069 0.4960 -0.0807 0.059 Uiso 1 1 calc R . .
C2 C 0.1310(4) 0.3902(11) 0.0084(7) 0.123(6) Uani 1 1 d . . .
H2A H 0.1285 0.3106 -0.0218 0.184 Uiso 1 1 calc R . .
H2B H 0.1278 0.3698 0.0580 0.184 Uiso 1 1 calc R . .
H2C H 0.1554 0.4278 0.0155 0.184 Uiso 1 1 calc R . .
C3 C 0.0938(2) 0.9061(8) 0.2431(4) 0.043(2) Uani 1 1 d . . .
H3A H 0.1081 0.9866 0.2598 0.052 Uiso 1 1 calc R . .
H3B H 0.0674 0.9291 0.2310 0.052 Uiso 1 1 calc R . .
C4 C 0.1031(3) 0.8099(9) 0.3105(5) 0.058(3) Uani 1 1 d . . .
H4A H 0.0973 0.8499 0.3538 0.086 Uiso 1 1 calc R . .
H4B H 0.1294 0.7885 0.3248 0.086 Uiso 1 1 calc R . .
H4C H 0.0886 0.7304 0.2957 0.086 Uiso 1 1 calc R . .
C5 C 0.2307(3) 0.6351(11) 0.1734(5) 0.069(3) Uani 1 1 d . E .
H5A H 0.2423 0.6537 0.2280 0.083 Uiso 1 1 calc R . .
H5B H 0.2347 0.5418 0.1654 0.083 Uiso 1 1 calc R . .
C6 C 0.2502(3) 0.7124(14) 0.1290(7) 0.095(4) Uani 1 1 d . . .
H6A H 0.2764 0.6896 0.1451 0.142 Uiso 1 1 calc R . .
H6B H 0.2474 0.8052 0.1377 0.142 Uiso 1 1 calc R . .
H6C H 0.2397 0.6931 0.0748 0.142 Uiso 1 1 calc R . .
C7 C 0.0425(2) 0.7448(9) -0.1148(4) 0.041(2) Uani 1 1 d . . .
H7A H 0.0166 0.7343 -0.1155 0.050 Uiso 1 1 calc R . .
H7B H 0.0515 0.6597 -0.1273 0.050 Uiso 1 1 calc R . .
C8 C 0.0448(2) 0.8439(9) -0.1737(4) 0.040(2) Uani 1 1 d . . .
H8A H 0.0306 0.8144 -0.2251 0.048 Uiso 1 1 calc R . .
H8B H 0.0707 0.8570 -0.1728 0.048 Uiso 1 1 calc R . .
C9 C 0.0288(2) 0.9694(8) -0.1536(4) 0.041(2) Uani 1 1 d . . .
H9A H 0.0356 1.0423 -0.1820 0.049 Uiso 1 1 calc R . .
H9B H 0.0017 0.9630 -0.1691 0.049 Uiso 1 1 calc R . .
C10 C 0.0310(2) 1.1240(8) -0.0545(4) 0.039(2) Uani 1 1 d . . .
H10A H 0.0042 1.1348 -0.0790 0.046 Uiso 1 1 calc R . .
H10B H 0.0440 1.1917 -0.0748 0.046 Uiso 1 1 calc R . .
C11 C 0.0394(2) 1.1410(8) 0.0304(4) 0.0361(19) Uani 1 1 d . . .
H11A H 0.0388 1.2343 0.0431 0.043 Uiso 1 1 calc R . .
H11B H 0.0208 1.0949 0.0488 0.043 Uiso 1 1 calc R . .
C12 C 0.0771(2) 1.0856(7) 0.0672(4) 0.0331(19) Uani 1 1 d . . .
H12A H 0.0953 1.1304 0.0472 0.040 Uiso 1 1 calc R . .
H12B H 0.0840 1.1003 0.1227 0.040 Uiso 1 1 calc R . .
C13 C 0.06182(19) 0.9076(7) -0.0195(4) 0.0290(18) Uani 1 1 d . . .
C15 C 0.1596(2) 0.7642(9) -0.0372(4) 0.049(2) Uani 1 1 d . . .
H15A H 0.1435 0.7000 -0.0713 0.059 Uiso 1 1 calc R . .
H15B H 0.1854 0.7381 -0.0298 0.059 Uiso 1 1 calc R . .
C16 C 0.1530(3) 0.8976(10) -0.0737(5) 0.064(3) Uani 1 1 d . . .
H16A H 0.1591 0.8969 -0.1224 0.077 Uiso 1 1 calc R . .
H16B H 0.1269 0.9226 -0.0840 0.077 Uiso 1 1 calc R . .
C17 C 0.1772(3) 0.9924(10) -0.0199(7) 0.070(3) Uani 1 1 d . . .
H17A H 0.2032 0.9763 -0.0176 0.084 Uiso 1 1 calc R . .
H17B H 0.1708 1.0817 -0.0392 0.084 Uiso 1 1 calc R . .
C18 C 0.1887(3) 1.0877(9) 0.1108(7) 0.075(4) Uani 1 1 d . . .
H18A H 0.1819 1.1725 0.0852 0.090 Uiso 1 1 calc R . .
H18B H 0.2159 1.0815 0.1271 0.090 Uiso 1 1 calc R . .
C19 C 0.1755(3) 1.0835(9) 0.1795(7) 0.075(4) Uani 1 1 d . . .
H19A H 0.1902 1.1435 0.2188 0.090 Uiso 1 1 calc R . .
H19B H 0.1494 1.1104 0.1661 0.090 Uiso 1 1 calc R . .
C20 C 0.1796(2) 0.9492(8) 0.2086(5) 0.058(3) Uani 1 1 d . . .
H20A H 0.2060 0.9255 0.2244 0.070 Uiso 1 1 calc R . .
H20B H 0.1708 0.9445 0.2539 0.070 Uiso 1 1 calc R . .
C21 C 0.1612(2) 0.8723(8) 0.0798(5) 0.044(2) Uani 1 1 d . E .
C22 C 0.0487(2) 0.6478(8) 0.1059(5) 0.045(2) Uani 1 1 d D . .
H22A H 0.0422 0.6920 0.1479 0.054 Uiso 1 1 calc R A 1
H22B H 0.0369 0.6959 0.0585 0.054 Uiso 1 1 calc R A 1
C24 C 0.0500(3) 0.4581(12) 0.1802(7) 0.121(6) Uani 1 1 d D . .
H24A H 0.0411 0.5081 0.2173 0.145 Uiso 1 1 calc R B 1
H24B H 0.0417 0.3669 0.1801 0.145 Uiso 1 1 calc R B 1
C25 C 0.1089(3) 0.3678(9) 0.2556(5) 0.077(4) Uani 1 1 d D . .
H25A H 0.1072 0.2811 0.2316 0.093 Uiso 1 1 calc R C 1
H25B H 0.0975 0.3628 0.2973 0.093 Uiso 1 1 calc R C 1
C27 C 0.1637(3) 0.4415(9) 0.2296(7) 0.081(4) Uani 1 1 d D . .
H27A H 0.1622 0.3646 0.1966 0.098 Uiso 1 1 calc R D 1
H27B H 0.1900 0.4656 0.2503 0.098 Uiso 1 1 calc R D 1
C28 C 0.1078(3) 0.5546(7) 0.1683(5) 0.044(2) Uani 1 1 d . . .
N1 N 0.06445(16) 0.7848(6) -0.0397(3) 0.0303(15) Uani 1 1 d . E .
N2 N 0.04240(16) 0.9959(6) -0.0726(3) 0.0312(15) Uani 1 1 d . . .
N3 N 0.07750(16) 0.9449(6) 0.0516(3) 0.0311(15) Uani 1 1 d . . .
N4 N 0.15192(17) 0.7645(6) 0.0359(4) 0.0373(16) Uani 1 1 d . E .
N5 N 0.1734(2) 0.9821(7) 0.0558(5) 0.055(2) Uani 1 1 d . . .
N6 N 0.15910(18) 0.8549(6) 0.1520(4) 0.0448(18) Uani 1 1 d . E .
N7 N 0.08862(17) 0.6497(6) 0.1208(3) 0.0305(15) Uani 1 1 d . E .
N8 N 0.0893(2) 0.4646(7) 0.1989(4) 0.056(2) Uani 1 1 d . E .
N9 N 0.1437(2) 0.5497(6) 0.1836(4) 0.0455(19) Uani 1 1 d . E .
Zn1 Zn 0.10148(2) 0.65564(9) 0.01742(5) 0.0321(3) Uani 1 1 d . . .
Zn2 Zn 0.10318(3) 0.84559(9) 0.14772(5) 0.0365(3) Uani 1 1 d . E .
Zn3 Zn 0.17703(3) 0.66420(9) 0.15041(5) 0.0438(3) Uani 1 1 d . . .
C23 C 0.0352(3) 0.5188(12) 0.0991(7) 0.049(3) Uani 0.75 1 d PU E 1
H23A H 0.0443 0.4695 0.0622 0.058 Uiso 0.75 1 calc PR E 1
H23B H 0.0080 0.5182 0.0818 0.058 Uiso 0.75 1 calc PR E 1
C23A C 0.0308(7) 0.5944(19) 0.1651(15) 0.047(5) Uani 0.25 1 d PDU E 2
H23C H 0.0038 0.5866 0.1440 0.057 Uiso 0.25 1 calc PR E 2
H23D H 0.0368 0.6485 0.2116 0.057 Uiso 0.25 1 calc PR E 2
C26 C 0.1504(3) 0.4092(13) 0.2880(7) 0.048(3) Uani 0.75 1 d PDU E 1
H26A H 0.1526 0.4844 0.3225 0.057 Uiso 0.75 1 calc PR E 1
H26B H 0.1649 0.3365 0.3173 0.057 Uiso 0.75 1 calc PR E 1
C26A C 0.1396(7) 0.3189(17) 0.226(2) 0.070(9) Uani 0.25 1 d PDU E 2
H26C H 0.1298 0.2870 0.1728 0.083 Uiso 0.25 1 calc PR E 2
H26D H 0.1536 0.2483 0.2579 0.083 Uiso 0.25 1 calc PR E 2

loop_
_atom_site_aniso_label
_atom_site_aniso_U_11
_atom_site_aniso_U_22
_atom_site_aniso_U_33
_atom_site_aniso_U_23
_atom_site_aniso_U_13
_atom_site_aniso_U_12
C1 0.047(5) 0.040(5) 0.063(6) -0.020(5) 0.019(5) -0.004(4)
C2 0.214(16) 0.055(8) 0.069(8) -0.028(6) -0.004(9) 0.069(9)
C3 0.054(5) 0.041(5) 0.030(4) -0.006(4) 0.006(4) 0.000(4)
C4 0.064(6) 0.055(6) 0.041(5) 0.009(5) -0.004(5) 0.004(5)
C5 0.076(7) 0.068(7) 0.047(6) -0.007(5) -0.009(5) 0.037(6)
C6 0.066(8) 0.126(12) 0.084(9) 0.033(8) 0.012(7) 0.025(8)
C7 0.031(5) 0.056(6) 0.032(5) -0.013(4) 0.002(4) -0.003(4)
C8 0.028(4) 0.067(6) 0.023(4) -0.004(4) 0.005(3) 0.004(4)
C9 0.043(5) 0.053(6) 0.026(4) -0.001(4) 0.009(4) 0.009(4)
C10 0.040(5) 0.039(5) 0.036(5) 0.004(4) 0.009(4) 0.012(4)
C11 0.042(5) 0.029(5) 0.039(5) 0.000(4) 0.015(4) 0.007(4)
C12 0.044(5) 0.025(4) 0.028(4) 0.001(4) 0.007(4) 0.007(4)
C13 0.027(4) 0.034(5) 0.026(4) 0.007(4) 0.007(3) 0.003(4)
C15 0.046(5) 0.066(7) 0.032(5) 0.003(5) 0.007(4) -0.019(5)
C16 0.052(6) 0.081(8) 0.053(6) 0.032(6) 0.006(5) 0.001(6)
C17 0.045(6) 0.047(6) 0.110(9) 0.037(6) 0.009(6) -0.009(5)
C18 0.046(6) 0.017(5) 0.132(11) -0.012(6) -0.021(7) -0.003(4)
C19 0.063(7) 0.035(6) 0.101(9) -0.027(6) -0.018(7) 0.013(5)
C20 0.048(6) 0.036(6) 0.068(6) -0.028(5) -0.016(5) 0.011(4)
C21 0.016(4) 0.028(5) 0.067(7) -0.004(5) -0.020(4) 0.002(4)
C22 0.070(6) 0.038(5) 0.040(5) 0.009(4) 0.039(5) 0.013(5)
C24 0.099(10) 0.084(9) 0.130(11) 0.077(9) -0.045(8) -0.051(8)
C25 0.145(11) 0.037(6) 0.057(6) 0.031(5) 0.040(7) 0.015(6)
C27 0.088(8) 0.029(6) 0.091(8) 0.020(6) -0.028(7) 0.002(5)
C28 0.077(7) 0.016(5) 0.036(5) -0.004(4) 0.011(5) -0.005(5)
N1 0.031(4) 0.030(4) 0.026(3) -0.006(3) 0.001(3) 0.004(3)
N2 0.035(4) 0.040(4) 0.018(3) 0.001(3) 0.008(3) 0.007(3)
N3 0.035(4) 0.026(4) 0.030(4) -0.006(3) 0.007(3) 0.004(3)
N4 0.036(4) 0.030(4) 0.039(4) -0.004(3) 0.001(3) -0.005(3)
N5 0.048(5) 0.031(4) 0.069(6) 0.014(4) -0.008(4) -0.008(4)
N6 0.045(4) 0.026(4) 0.042(4) -0.014(3) -0.018(3) 0.010(3)
N7 0.051(4) 0.019(3) 0.021(3) -0.001(3) 0.011(3) 0.003(3)
N8 0.082(6) 0.029(4) 0.044(4) 0.002(4) -0.001(4) -0.009(4)
N9 0.062(5) 0.021(4) 0.040(4) 0.003(3) -0.005(4) 0.009(4)
Zn1 0.0338(5) 0.0264(5) 0.0318(5) -0.0076(4) 0.0032(4) 0.0017(4)
Zn2 0.0548(6) 0.0228(5) 0.0251(5) -0.0036(4) 0.0015(4) 0.0064(4)
Zn3 0.0495(6) 0.0299(6) 0.0398(6) -0.0050(5) -0.0055(5) 0.0131(5)
C23 0.030(6) 0.061(8) 0.058(7) -0.011(6) 0.017(5) -0.006(6)
C23A 0.030(10) 0.072(12) 0.052(11) -0.006(10) 0.031(9) -0.024(10)
C26 0.031(7) 0.056(8) 0.056(8) 0.005(6) 0.012(6) 0.004(6)
C26A 0.068(17) 0.047(17) 0.070(17) 0.004(15) -0.015(16) 0.004(15)

loop_
_atom_type_symbol
_atom_type_description
_atom_type_scat_dispersion_real
_atom_type_scat_dispersion_imag
_atom_type_scat_source
C C 0.0033 0.0016 'International Tables Vol C Tables 4.2.6.8 and 6.1.1.4'
H H 0.0000 0.0000 'International Tables Vol C Tables 4.2.6.8 and 6.1.1.4'
O O 0.0106 0.0060 'International Tables Vol C Tables 4.2.6.8 and 6.1.1.4'
N N 0.0061 0.0033 'International Tables Vol C Tables 4.2.6.8 and 6.1.1.4'
Zn Zn 0.2839 1.4301 'International Tables Vol C Tables 4.2.6.8 and 6.1.1.4'

loop_
_geom_angle_atom_site_label_1
_geom_angle_atom_site_label_2
_geom_angle_atom_site_label_3
_geom_angle
C2 C1 Zn1 119.3(7)
C2 C1 H1A 107.5
Zn1 C1 H1A 107.5
C2 C1 H1B 107.5
Zn1 C1 H1B 107.5
H1A C1 H1B 107.0
C1 C2 H2A 109.5
C1 C2 H2B 109.5
H2A C2 H2B 109.5
C1 C2 H2C 109.5
H2A C2 H2C 109.5
H2B C2 H2C 109.5
C4 C3 Zn2 116.8(6)
C4 C3 H3A 108.1
Zn2 C3 H3A 108.1
C4 C3 H3B 108.1
Zn2 C3 H3B 108.1
H3A C3 H3B 107.3
C3 C4 H4A 109.5
C3 C4 H4B 109.5
H4A C4 H4B 109.5
C3 C4 H4C 109.5
H4A C4 H4C 109.5
H4B C4 H4C 109.5
C6 C5 Zn3 116.8(7)
C6 C5 H5A 108.1
Zn3 C5 H5A 108.1
C6 C5 H5B 108.1
Zn3 C5 H5B 108.1
H5A C5 H5B 107.3
C5 C6 H6A 109.5
C5 C6 H6B 109.5
H6A C6 H6B 109.5
C5 C6 H6C 109.5
H6A C6 H6C 109.5
H6B C6 H6C 109.5
N1 C7 C8 110.9(7)
N1 C7 H7A 109.5
C8 C7 H7A 109.5
N1 C7 H7B 109.5
C8 C7 H7B 109.5
H7A C7 H7B 108.1
C7 C8 C9 106.7(6)
C7 C8 H8A 110.4
C9 C8 H8A 110.4
C7 C8 H8B 110.4
C9 C8 H8B 110.4
H8A C8 H8B 108.6
N2 C9 C8 111.3(6)
N2 C9 H9A 109.4
C8 C9 H9A 109.4
N2 C9 H9B 109.4
C8 C9 H9B 109.4
H9A C9 H9B 108.0
N2 C10 C11 110.8(6)
N2 C10 H10A 109.5
C11 C10 H10A 109.5
N2 C10 H10B 109.5
C11 C10 H10B 109.5
H10A C10 H10B 108.1
C12 C11 C10 107.7(6)
C12 C11 H11A 110.2
C10 C11 H11A 110.2
C12 C11 H11B 110.2
C10 C11 H11B 110.2
H11A C11 H11B 108.5
N3 C12 C11 110.3(6)
N3 C12 H12A 109.6
C11 C12 H12A 109.6
N3 C12 H12B 109.6
C11 C12 H12B 109.6
H12A C12 H12B 108.1
N3 C13 N1 120.1(7)
N3 C13 N2 120.1(7)
N1 C13 N2 119.7(6)
N4 C15 C16 110.9(8)
N4 C15 H15A 109.5
C16 C15 H15A 109.5
N4 C15 H15B 109.5
C16 C15 H15B 109.5
H15A C15 H15B 108.0
C17 C16 C15 107.9(7)
C17 C16 H16A 110.1
C15 C16 H16A 110.1
C17 C16 H16B 110.1
C15 C16 H16B 110.1
H16A C16 H16B 108.4
N5 C17 C16 111.9(7)
N5 C17 H17A 109.2
C16 C17 H17A 109.2
N5 C17 H17B 109.2
C16 C17 H17B 109.2
H17A C17 H17B 107.9
N5 C18 C19 113.3(9)
N5 C18 H18A 108.9
C19 C18 H18A 108.9
N5 C18 H18B 108.9
C19 C18 H18B 108.9
H18A C18 H18B 107.7
C20 C19 C18 108.0(9)
C20 C19 H19A 110.1
C18 C19 H19A 110.1
C20 C19 H19B 110.1
C18 C19 H19B 110.1
H19A C19 H19B 108.4
N6 C20 C19 112.7(8)
N6 C20 H20A 109.1
C19 C20 H20A 109.1
N6 C20 H20B 109.1
C19 C20 H20B 109.1
H20A C20 H20B 107.8
N5 C21 N4 123.1(9)
N5 C21 N6 123.7(8)
N4 C21 N6 113.1(7)
N5 C21 Zn3 147.3(5)
N4 C21 Zn3 65.7(4)
N6 C21 Zn3 56.8(4)
C23 C22 N7 111.0(7)
C23 C22 C23A 60.4(11)
N7 C22 C23A 121.4(12)
C23 C22 H22A 109.4
N7 C22 H22A 109.4
C23A C22 H22A 49.3
C23 C22 H22B 109.4
N7 C22 H22B 109.4
C23A C22 H22B 128.6
H22A C22 H22B 108.0
N8 C24 C23A 113.5(13)
N8 C24 C23 105.5(10)
C23A C24 C23 57.0(11)
N8 C24 H24A 110.7
C23A C24 H24A 54.7
C23 C24 H24A 110.7
N8 C24 H24B 110.6
C23A C24 H24B 135.9
C23 C24 H24B 110.6
H24A C24 H24B 108.8
N8 C25 C26A 104.4(15)
N8 C25 C26 109.1(8)
C26A C25 C26 55.5(12)
N8 C25 H25A 109.9
C26A C25 H25A 59.6
C26 C25 H25A 109.9
N8 C25 H25B 109.9
C26A C25 H25B 145.7
C26 C25 H25B 109.9
H25A C25 H25B 108.3
C26 C27 N9 113.1(11)
C26 C27 C26A 59.0(13)
N9 C27 C26A 113.0(15)
C26 C27 H27A 109.0
N9 C27 H27A 109.0
C26A C27 H27A 52.7
C26 C27 H27B 109.0
N9 C27 H27B 109.0
C26A C27 H27B 137.6
H27A C27 H27B 107.8
N9 C28 N7 119.3(7)
N9 C28 N8 120.8(8)
N7 C28 N8 119.9(8)
C13 N1 C7 117.9(6)
C13 N1 Zn1 125.8(5)
C7 N1 Zn1 115.6(5)
C13 N2 C9 124.0(6)
C13 N2 C10 124.5(6)
C9 N2 C10 111.4(6)
C13 N3 C12 116.6(6)
C13 N3 Zn2 132.7(5)
C12 N3 Zn2 110.7(4)
C21 N4 C15 117.6(7)
C21 N4 Zn1 125.5(5)
C15 N4 Zn1 105.2(5)
C21 N4 Zn3 81.7(5)
C15 N4 Zn3 135.0(5)
Zn1 N4 Zn3 91.2(2)
C21 N5 C17 121.4(8)
C21 N5 C18 119.6(9)
C17 N5 C18 118.3(8)
C21 N6 C20 115.6(8)
C21 N6 Zn3 89.8(5)
C20 N6 Zn3 121.7(5)
C21 N6 Zn2 108.5(5)
C20 N6 Zn2 112.0(6)
Zn3 N6 Zn2 106.8(3)
C28 N7 C22 116.0(7)
C28 N7 Zn1 112.1(5)
C22 N7 Zn1 109.7(4)
C28 N7 Zn2 118.6(5)
C22 N7 Zn2 104.1(5)
Zn1 N7 Zn2 94.0(2)
C28 N8 C24 123.7(8)
C28 N8 C25 121.9(8)
C24 N8 C25 114.3(8)
C28 N9 C27 118.9(8)
C28 N9 Zn3 129.7(6)
C27 N9 Zn3 111.3(7)
N1 Zn1 C1 118.7(3)
N1 Zn1 N7 100.4(2)
C1 Zn1 N7 114.7(3)
N1 Zn1 N4 101.2(2)
C1 Zn1 N4 112.5(3)
N7 Zn1 N4 107.8(2)
N1 Zn1 Zn2 80.68(17)
C1 Zn1 Zn2 155.7(3)
N7 Zn1 Zn2 43.07(16)
N4 Zn1 Zn2 74.62(17)
C3 Zn2 N3 116.6(3)
C3 Zn2 N6 113.2(3)
N3 Zn2 N6 103.3(3)
C3 Zn2 N7 113.7(3)
N3 Zn2 N7 104.5(2)
N6 Zn2 N7 104.1(2)
C3 Zn2 Zn1 156.5(3)
N3 Zn2 Zn1 75.21(16)
N6 Zn2 Zn1 81.19(17)
N7 Zn2 Zn1 42.91(15)
N9 Zn3 C5 124.3(4)
N9 Zn3 N6 108.5(3)
C5 Zn3 N6 117.5(4)
N9 Zn3 N4 115.3(3)
C5 Zn3 N4 112.9(3)
N6 Zn3 N4 62.5(2)
N9 Zn3 C21 127.1(3)
C5 Zn3 C21 108.5(4)
N6 Zn3 C21 33.4(3)
N4 Zn3 C21 32.7(2)
C22 C23 C24 105.7(9)
C22 C23 H23A 110.6
C24 C23 H23A 110.6
C22 C23 H23B 110.6
C24 C23 H23B 110.6
H23A C23 H23B 108.7
C22 C23A C24 99.5(9)
C22 C23A H23C 111.9
C24 C23A H23C 111.9
C22 C23A H23D 111.9
C24 C23A H23D 111.9
H23C C23A H23D 109.6
C27 C26 C25 109.4(9)
C27 C26 H26A 109.8
C25 C26 H26A 109.8
C27 C26 H26B 109.8
C25 C26 H26B 109.8
H26A C26 H26B 108.2
C25 C26A C27 102.8(11)
C25 C26A H26C 111.2
C27 C26A H26C 111.2
C25 C26A H26D 111.2
C27 C26A H26D 111.2
H26C C26A H26D 109.1

loop_
_geom_bond_atom_site_label_1
_geom_bond_atom_site_label_2
_geom_bond_distance
C1 C2 1.418(14)
C1 Zn1 2.014(8)
C1 H1A 0.9900
C1 H1B 0.9900
C2 H2A 0.9800
C2 H2B 0.9800
C2 H2C 0.9800
C3 C4 1.547(11)
C3 Zn2 1.994(8)
C3 H3A 0.9900
C3 H3B 0.9900
C4 H4A 0.9800
C4 H4B 0.9800
C4 H4C 0.9800
C5 C6 1.490(15)
C5 Zn3 1.981(10)
C5 H5A 0.9900
C5 H5B 0.9900
C6 H6A 0.9800
C6 H6B 0.9800
C6 H6C 0.9800
C7 N1 1.450(9)
C7 C8 1.512(11)
C7 H7A 0.9900
C7 H7B 0.9900
C8 C9 1.519(11)
C8 H8A 0.9900
C8 H8B 0.9900
C9 N2 1.455(9)
C9 H9A 0.9900
C9 H9B 0.9900
C10 N2 1.458(10)
C10 C11 1.513(10)
C10 H10A 0.9900
C10 H10B 0.9900
C11 C12 1.506(10)
C11 H11A 0.9900
C11 H11B 0.9900
C12 N3 1.478(9)
C12 H12A 0.9900
C12 H12B 0.9900
C13 N3 1.327(9)
C13 N1 1.330(10)
C13 N2 1.380(9)
C15 N4 1.461(10)
C15 C16 1.517(13)
C15 H15A 0.9900
C15 H15B 0.9900
C16 C17 1.498(14)
C16 H16A 0.9900
C16 H16B 0.9900
C17 N5 1.449(13)
C17 H17A 0.9900
C17 H17B 0.9900
C18 N5 1.484(12)
C18 C19 1.495(15)
C18 H18A 0.9900
C18 H18B 0.9900
C19 C20 1.474(13)
C19 H19A 0.9900
C19 H19B 0.9900
C20 N6 1.469(10)
C20 H20A 0.9900
C20 H20B 0.9900
C21 N5 1.346(11)
C21 N4 1.357(10)
C21 N6 1.370(11)
C21 Zn3 2.487(8)
C22 C23 1.415(14)
C22 N7 1.463(10)
C22 C23A 1.547(10)
C22 H22A 0.9900
C22 H22B 0.9900
C24 N8 1.433(14)
C24 C23A 1.568(10)
C24 C23 1.566(15)
C24 H24A 0.9900
C24 H24B 0.9900
C25 N8 1.476(11)
C25 C26A 1.518(10)
C25 C26 1.575(9)
C25 H25A 0.9900
C25 H25B 0.9900
C27 C26 1.359(15)
C27 N9 1.469(11)
C27 C26A 1.550(10)
C27 H27A 0.9900
C27 H27B 0.9900
C28 N9 1.310(11)
C28 N7 1.372(10)
C28 N8 1.382(11)
N1 Zn1 1.996(6)
N3 Zn2 2.029(6)
N4 Zn1 2.161(6)
N4 Zn3 2.290(6)
N6 Zn3 2.081(6)
N6 Zn2 2.108(7)
N7 Zn1 2.105(6)
N7 Zn2 2.111(6)
N9 Zn3 1.958(8)
Zn1 Zn2 3.0836(12)
C23 H23A 0.9900
C23 H23B 0.9900
C23A H23C 0.9900
C23A H23D 0.9900
C26 H26A 0.9900
C26 H26B 0.9900
C26A H26C 0.9900
C26A H26D 0.9900
